data_7159709
loop_
_publ_author_name
'Sugano, Masayuki'
'Inokuma, Tsubasa'
'Yamaoka, Yousuke'
'Yamada, Ken-Ichi'

_publ_section_title
;
 5-<i>exo</i>-Selective asymmetric bromolactonization of
 stilbenecarboxylic acids catalyzed by phenol-bearing chiral thiourea.
;
_journal_issue 9
_journal_name_full 'Organic &amp; biomolecular chemistry'
_journal_page_first 1765
_journal_page_last 1769
_journal_paper_doi 10.1039/d3ob01895d
_journal_volume 22
_journal_year 2024
_chemical_absolute_configuration ad
_chemical_formula_moiety 'C16 H13 Br O2'
_chemical_formula_sum 'C16 H13 Br O2'
_chemical_formula_weight 317.17
_chemical_melting_point 434
_chemical_name_systematic (S)-3-[(R)-Bromo(4-methylphenyl)methyl]isobenzofuran-1(3H)-one
_space_group_crystal_system tetragonal
_space_group_IT_number 78
_space_group_name_Hall 'P 4cw'
_space_group_name_H-M_alt 'P 43'
_symmetry_cell_setting tetragonal
_symmetry_Int_Tables_number 78
_symmetry_space_group_name_H-M 'P 43'
_atom_sites_solution_hydrogens geom
_atom_sites_solution_primary dual
_audit_creation_date 2022-07-08
_audit_creation_method
;
Olex2 1.3-ac4
(compiled 2020.11.27 svn.r5f609507 for Rigaku Oxford Diffraction, GUI svn.r6214)
;
_audit_update_record
;
2022-07-11 deposited with the CCDC.	2023-12-07 downloaded from the CCDC.
;
_cell_angle_alpha 90
_cell_angle_beta 90
_cell_angle_gamma 90
_cell_formula_units_Z 4
_cell_length_a 8.67730(10)
_cell_length_b 8.67730(10)
_cell_length_c 17.8920(5)
_cell_measurement_reflns_used 9324
_cell_measurement_temperature 93
_cell_measurement_theta_max 71.8160
_cell_measurement_theta_min 5.0670
_cell_volume 1347.19(4)
_computing_cell_refinement 'CrysAlisPro 1.171.41.122a (Rigaku OD, 2021)'
_computing_data_collection 'CrysAlisPro 1.171.41.122a (Rigaku OD, 2021)'
_computing_data_reduction 'CrysAlisPro 1.171.41.122a (Rigaku OD, 2021)'
_computing_molecular_graphics 'Olex2 1.3-ac4 (Dolomanov et al., 2009)'
_computing_publication_material 'Olex2 1.3-ac4 (Dolomanov et al., 2009)'
_computing_structure_refinement 'SHELXL 2018/3 (Sheldrick, 2015)'
_computing_structure_solution 'SHELXT 2018/2 (Sheldrick, 2018)'
_diffrn_ambient_temperature 93
_diffrn_detector 'Hybrid Pixel Array Detector'
_diffrn_detector_area_resol_mean 5.8140
_diffrn_measured_fraction_theta_full 1.000
_diffrn_measured_fraction_theta_max 0.992
_diffrn_measurement_details
;
List of Runs (angles in degrees, time in seconds):

  # Type    Start    End  Width  t~exp~   \w     \q     \k     \f   Frames
#--------------------------------------------------------------------------
  1  \w    -84.00 -38.00   0.50    0.50    --    5.00  60.00  30.00   92
  2  \w    -84.00 -38.00   0.50    0.50    --    5.00  60.00   0.00   92
  3  \w   -136.00  43.00   0.50    0.50    --  -46.70  40.00 120.00  358
  4  \w   -136.00  43.00   0.50    0.50    --  -46.70  41.00 169.92  358
  5  \w   -146.00  -9.00   0.50    0.50    --  -97.40  45.00 174.81  274
  6  \w    -42.00  -8.00   0.50    0.50    --  -97.40  26.00 178.02   68
  7  \w    -35.00 -10.00   0.50    0.50    --  -97.40  32.00 179.74   50
  8  \w    -33.00  -8.00   0.50    0.50    --  -97.40  43.00 178.72   50
  9  \w   -141.00 -37.00   0.50    0.50    --  -97.40  59.00 118.47  208
 10  \w    -84.00 -58.00   0.50    0.50    --  -97.40  32.00 179.74   52
 11  \w    -35.00  -9.00   0.50    0.50    --  -97.40  44.00 165.51   52
 12  \w   -147.00 -39.00   0.50    0.50    --  -97.40  60.00  91.30  216
 13  \w   -122.00 -18.00   0.50    0.50    --  -97.40  40.00 150.00  208
 14  \w   -143.00 -26.00   0.50    0.50    --  -97.40  49.00 164.50  234
 15  \w    -38.00 -10.00   0.50    0.50    --  -97.40  44.00 170.60   56
 16  \w    -34.00  -9.00   0.50    0.50    --  -97.40  45.00 161.26   50
;
_diffrn_measurement_device 'four-circle diffractometer'
_diffrn_measurement_device_type 'XtaLAB AFC11 (RCD3): quarter-chi single'
_diffrn_measurement_method '\w scans'
_diffrn_orient_matrix_type 'CrysAlisPro convention (1999,Acta A55,543-557)'
_diffrn_orient_matrix_UB_11 -0.1510848000
_diffrn_orient_matrix_UB_12 -0.0556810000
_diffrn_orient_matrix_UB_13 -0.0363554000
_diffrn_orient_matrix_UB_21 -0.0471921000
_diffrn_orient_matrix_UB_22 0.1683645000
_diffrn_orient_matrix_UB_23 -0.0141293000
_diffrn_orient_matrix_UB_31 0.0806815000
_diffrn_orient_matrix_UB_32 -0.0046845000
_diffrn_orient_matrix_UB_33 -0.0767750000
_diffrn_radiation_monochromator mirror
_diffrn_radiation_probe x-ray
_diffrn_radiation_type 'Cu K\a'
_diffrn_radiation_wavelength 1.54184
_diffrn_reflns_av_R_equivalents 0.0376
_diffrn_reflns_av_unetI/netI 0.0244
_diffrn_reflns_Laue_measured_fraction_full 1.000
_diffrn_reflns_Laue_measured_fraction_max 0.992
_diffrn_reflns_limit_h_max 9
_diffrn_reflns_limit_h_min -5
_diffrn_reflns_limit_k_max 10
_diffrn_reflns_limit_k_min -6
_diffrn_reflns_limit_l_max 20
_diffrn_reflns_limit_l_min -21
_diffrn_reflns_number 9588
_diffrn_reflns_point_group_measured_fraction_full 0.992
_diffrn_reflns_point_group_measured_fraction_max 0.970
_diffrn_reflns_theta_full 67.684
_diffrn_reflns_theta_max 72.221
_diffrn_reflns_theta_min 5.097
_diffrn_source 'Rotating-anode X-ray tube'
_diffrn_source_type 'Rigaku (Cu) X-ray Source'
_exptl_absorpt_coefficient_mu 4.114
_exptl_absorpt_correction_T_max 1.00000
_exptl_absorpt_correction_T_min 0.45836
_exptl_absorpt_correction_type multi-scan
_exptl_absorpt_process_details
;
CrysAlisPro 1.171.41.122a (Rigaku Oxford Diffraction, 2021)
Empirical absorption correction using spherical harmonics,
implemented in SCALE3 ABSPACK scaling algorithm.
;
_exptl_crystal_colour 'clear light colourless'
_exptl_crystal_colour_lustre clear
_exptl_crystal_colour_modifier light
_exptl_crystal_colour_primary colourless
_exptl_crystal_density_diffrn 1.564
_exptl_crystal_description block
_exptl_crystal_F_000 640
_exptl_crystal_recrystallization_method 'Re-crystallisation from solvent: ethyl acetate/hexane'
_exptl_crystal_size_max 0.2
_exptl_crystal_size_mid 0.1
_exptl_crystal_size_min 0.1
_refine_diff_density_max 1.059
_refine_diff_density_min -0.700
_refine_diff_density_rms 0.111
_refine_ls_abs_structure_details
;
 Classical Flack method preferred over Parsons because s.u. lower.
;
_refine_ls_abs_structure_Flack -0.02(5)
_refine_ls_extinction_method none
_refine_ls_goodness_of_fit_ref 1.101
_refine_ls_hydrogen_treatment constr
_refine_ls_matrix_type full
_refine_ls_number_parameters 173
_refine_ls_number_reflns 2584
_refine_ls_number_restraints 1
_refine_ls_restrained_S_all 1.101
_refine_ls_R_factor_all 0.0637
_refine_ls_R_factor_gt 0.0635
_refine_ls_shift/su_max 0.000
_refine_ls_shift/su_mean 0.000
_refine_ls_structure_factor_coef Fsqd
_refine_ls_weighting_details 'w=1/[\s^2^(Fo^2^)+(0.1340P)^2^+1.7227P] where P=(Fo^2^+2Fc^2^)/3'
_refine_ls_weighting_scheme calc
_refine_ls_wR_factor_gt 0.1655
_refine_ls_wR_factor_ref 0.1657
_reflns_Friedel_coverage 0.892
_reflns_Friedel_fraction_full 0.983
_reflns_Friedel_fraction_max 0.946
_reflns_number_gt 2554
_reflns_number_total 2584
_reflns_threshold_expression 'I > 2\s(I)'
_cod_data_source_file d3ob01895d3.cif
_cod_data_source_block 220708ky_auto
_cod_depositor_comments 'Adding full bibliography for 7159709.cif.'
_cod_original_cell_volume 1347.19(5)
_cod_database_code 7159709
_shelx_space_group_comment
;
The symmetry employed for this shelxl refinement is uniquely defined
by the following loop, which should always be used as a source of
symmetry information in preference to the above space-group names.
They are only intended as comments.
;
_shelx_estimated_absorpt_t_max 0.684
_shelx_estimated_absorpt_t_min 0.493

loop_
_space_group_symop_operation_xyz
'x, y, z'
'-x, -y, z+1/2'
'-y, x, z+3/4'
'y, -x, z+1/4'

loop_
_atom_site_label
_atom_site_type_symbol
_atom_site_fract_x
_atom_site_fract_y
_atom_site_fract_z
_atom_site_U_iso_or_equiv
_atom_site_adp_type
_atom_site_occupancy
_atom_site_site_symmetry_order
_atom_site_calc_flag
_atom_site_refinement_flags_posn
_atom_site_refinement_flags_adp
_atom_site_refinement_flags_occupancy
_atom_site_disorder_assembly
_atom_site_disorder_group
Br01 Br 1.00832(12) 0.03561(8) 0.54639(6) 0.0229(3) Uani 1 1 d . . . . .
O002 O 0.6443(7) 0.0140(7) 0.5285(3) 0.0198(13) Uani 1 1 d . . . . .
O003 O 0.4008(8) 0.0093(8) 0.5710(3) 0.0247(14) Uani 1 1 d . . . . .
C004 C 0.7234(10) 0.4469(10) 0.6465(4) 0.0211(17) Uani 1 1 d . . . . .
H004 H 0.668290 0.441558 0.692323 0.025 Uiso 1 1 calc R U . . .
C005 C 0.4924(10) 0.0527(10) 0.5245(4) 0.0205(17) Uani 1 1 d . . . . .
C006 C 0.3368(11) 0.2226(11) 0.4313(5) 0.0246(18) Uani 1 1 d . . . . .
H006 H 0.239653 0.205787 0.454323 0.030 Uiso 1 1 calc R U . . .
C007 C 0.4696(10) 0.1526(10) 0.4582(4) 0.0204(16) Uani 1 1 d . . . . .
C008 C 0.8318(9) 0.3172(9) 0.5391(5) 0.0188(15) Uani 1 1 d . . . . .
C009 C 0.8650(10) 0.1779(10) 0.4930(4) 0.0190(16) Uani 1 1 d . . . . .
H009 H 0.920079 0.214284 0.447181 0.023 Uiso 1 1 calc R U . . .
C00A C 0.7740(11) 0.5900(11) 0.6209(5) 0.0233(17) Uani 1 1 d . . . . .
C00B C 0.6110(11) 0.1732(9) 0.4249(4) 0.0197(16) Uani 1 1 d . . . . .
C00C C 0.7511(10) 0.3121(10) 0.6070(4) 0.0210(16) Uani 1 1 d . . . . .
H00C H 0.715440 0.216246 0.625902 0.025 Uiso 1 1 calc R U . . .
C00D C 0.7289(10) 0.0811(10) 0.4666(4) 0.0203(17) Uani 1 1 d . . . . .
H00D H 0.767671 -0.003459 0.433589 0.024 Uiso 1 1 calc R U . . .
C00E C 0.7452(13) 0.7359(12) 0.6641(5) 0.030(2) Uani 1 1 d . . . . .
H00A H 0.640765 0.733726 0.685004 0.045 Uiso 1 1 calc R U . . .
H00B H 0.755602 0.824821 0.630721 0.045 Uiso 1 1 calc R U . . .
H00E H 0.820301 0.744287 0.704817 0.045 Uiso 1 1 calc R U . . .
C00F C 0.6278(11) 0.2691(11) 0.3633(5) 0.0231(17) Uani 1 1 d . . . . .
H00F H 0.725392 0.284520 0.340489 0.028 Uiso 1 1 calc R U . . .
C00G C 0.4970(11) 0.3413(11) 0.3365(5) 0.0255(18) Uani 1 1 d . . . . .
H00G H 0.505918 0.408384 0.294795 0.031 Uiso 1 1 calc R U . . .
C00H C 0.3516(12) 0.3187(11) 0.3690(5) 0.0276(19) Uani 1 1 d . . . . .
H00H H 0.263532 0.368413 0.348656 0.033 Uiso 1 1 calc R U . . .
C00I C 0.8535(11) 0.5949(10) 0.5525(5) 0.0259(17) Uani 1 1 d . . . . .
H00I H 0.888085 0.690855 0.533200 0.031 Uiso 1 1 calc R U . . .
C00J C 0.8818(11) 0.4593(11) 0.5126(5) 0.0241(18) Uani 1 1 d . . . . .
H00J H 0.936167 0.464268 0.466624 0.029 Uiso 1 1 calc R U . . .

loop_
_atom_site_aniso_label
_atom_site_aniso_U_11
_atom_site_aniso_U_22
_atom_site_aniso_U_33
_atom_site_aniso_U_23
_atom_site_aniso_U_13
_atom_site_aniso_U_12
Br01 0.0206(5) 0.0244(5) 0.0237(5) -0.0012(5) -0.0028(3) 0.0030(5)
O002 0.022(3) 0.022(3) 0.016(3) 0.001(2) 0.000(2) -0.001(2)
O003 0.025(4) 0.026(3) 0.023(3) 0.003(2) 0.003(2) -0.003(3)
C004 0.023(4) 0.029(4) 0.012(3) 0.000(3) 0.000(3) 0.002(3)
C005 0.023(4) 0.020(4) 0.019(4) -0.003(3) -0.002(3) -0.003(3)
C006 0.023(5) 0.032(5) 0.019(4) -0.001(4) 0.003(3) 0.001(4)
C007 0.026(4) 0.023(4) 0.012(4) -0.001(3) -0.001(3) -0.001(3)
C008 0.017(3) 0.023(3) 0.016(4) 0.000(3) -0.003(3) 0.000(3)
C009 0.023(4) 0.022(4) 0.012(3) 0.001(3) 0.001(3) 0.002(3)
C00A 0.027(4) 0.022(4) 0.021(4) -0.002(3) -0.003(3) 0.002(3)
C00B 0.025(4) 0.022(4) 0.013(3) -0.002(3) -0.003(3) -0.002(3)
C00C 0.022(4) 0.024(4) 0.016(4) -0.001(3) 0.000(3) 0.000(3)
C00D 0.026(4) 0.021(4) 0.013(4) 0.000(3) 0.003(3) 0.000(3)
C00E 0.045(6) 0.024(5) 0.020(4) -0.003(3) -0.003(4) 0.001(4)
C00F 0.025(4) 0.027(4) 0.017(4) 0.000(3) 0.003(3) -0.004(3)
C00G 0.029(5) 0.029(5) 0.018(4) 0.004(3) -0.002(3) -0.001(4)
C00H 0.027(5) 0.034(5) 0.022(4) 0.000(4) -0.006(3) 0.005(4)
C00I 0.037(5) 0.023(4) 0.018(4) 0.003(4) -0.001(4) -0.003(3)
C00J 0.032(5) 0.023(4) 0.017(4) -0.001(3) 0.000(3) -0.003(3)

loop_
_atom_type_symbol
_atom_type_description
_atom_type_scat_dispersion_real
_atom_type_scat_dispersion_imag
_atom_type_scat_source
C C 0.0181 0.0091 'International Tables Vol C Tables 4.2.6.8 and 6.1.1.4'
H H 0.0000 0.0000 'International Tables Vol C Tables 4.2.6.8 and 6.1.1.4'
Br Br -0.6763 1.2805 'International Tables Vol C Tables 4.2.6.8 and 6.1.1.4'
O O 0.0492 0.0322 'International Tables Vol C Tables 4.2.6.8 and 6.1.1.4'

loop_
_geom_angle_atom_site_label_1
_geom_angle_atom_site_label_2
_geom_angle_atom_site_label_3
_geom_angle
_geom_angle_site_symmetry_1
_geom_angle_site_symmetry_3
_geom_angle_publ_flag
C005 O002 C00D 110.5(6) . . ?
C00C C004 C00A 121.9(8) . . ?
O002 C005 C007 108.4(7) . . ?
O003 C005 O002 121.5(8) . . ?
O003 C005 C007 130.1(8) . . ?
C007 C006 C00H 117.4(9) . . ?
C006 C007 C005 130.1(8) . . ?
C00B C007 C005 107.6(8) . . ?
C00B C007 C006 122.3(8) . . ?
C00C C008 C009 123.3(7) . . ?
C00J C008 C009 118.0(8) . . ?
C00J C008 C00C 118.6(8) . . ?
C008 C009 Br01 110.9(5) . . ?
C008 C009 C00D 117.9(7) . . ?
C00D C009 Br01 106.8(5) . . ?
C004 C00A C00E 121.8(8) . . ?
C004 C00A C00I 117.9(8) . . ?
C00I C00A C00E 120.3(8) . . ?
C007 C00B C00D 108.9(7) . . ?
C007 C00B C00F 121.0(8) . . ?
C00F C00B C00D 130.1(8) . . ?
C004 C00C C008 120.1(8) . . ?
O002 C00D C009 112.1(6) . . ?
O002 C00D C00B 104.4(7) . . ?
C00B C00D C009 112.9(7) . . ?
C00G C00F C00B 117.4(8) . . ?
C00F C00G C00H 122.1(8) . . ?
C006 C00H C00G 119.7(9) . . ?
C00J C00I C00A 120.3(8) . . ?
C008 C00J C00I 121.2(8) . . ?

loop_
_geom_bond_atom_site_label_1
_geom_bond_atom_site_label_2
_geom_bond_distance
_geom_bond_site_symmetry_2
_geom_bond_publ_flag
Br01 C009 1.996(8) . ?
O002 C005 1.362(10) . ?
O002 C00D 1.451(10) . ?
O003 C005 1.210(11) . ?
C004 C00A 1.394(13) . ?
C004 C00C 1.388(12) . ?
C005 C007 1.484(11) . ?
C006 C007 1.388(13) . ?
C006 C00H 1.398(12) . ?
C007 C00B 1.375(13) . ?
C008 C009 1.492(11) . ?
C008 C00C 1.402(11) . ?
C008 C00J 1.390(12) . ?
C009 C00D 1.525(12) . ?
C00A C00E 1.505(13) . ?
C00A C00I 1.406(13) . ?
C00B C00D 1.498(12) . ?
C00B C00F 1.388(12) . ?
C00F C00G 1.382(13) . ?
C00G C00H 1.403(13) . ?
C00I C00J 1.397(13) . ?
